data_7100424
loop_
_publ_author_name
'Kumar Biradha'
'Madhushree Sarkar'

_publ_section_title
;
Beta-sheet recognition in the non-interpenetrated and
interpenetrated two-dimensional coordination networks containing
cavities
;
_journal_name_full 'Chemical Communications'
_journal_paper_doi 10.1039/b500666j
_journal_year 2005
_chemical_formula_sum 'C14 H14 Cu2 I2 N4 O2'
_chemical_formula_weight 651.17
_space_group_IT_number 13
_symmetry_cell_setting monoclinic
_symmetry_space_group_name_Hall '-P 2yc'
_symmetry_space_group_name_H-M 'P 1 2/c 1'
_cell_angle_alpha 90.00
_cell_angle_beta 97.25(3)
_cell_angle_gamma 90.00
_cell_formula_units_Z 4
_cell_length_a 11.312(2)
_cell_length_b 10.012(2)
_cell_length_c 16.597(3)
_cell_measurement_temperature 293(2)
_cell_volume 1864.7(6)
_diffrn_ambient_temperature 293(2)
_exptl_crystal_density_diffrn 2.320
_cod_depositor_comments
;
The following automatic conversions were performed:
'_symmetry_cell_setting' value 'Monoclinic' changed to 'monoclinic'
according to '/home/saulius/struct/CIF-dictionaries/cif_core.dic'
dictionary named 'cif_core.dic' version 2.4.1 from 2010-06-29.

Automatic conversion script
Id: cif_fix_enum 1527 2010-12-29 10:47:43Z saulius 
;
_cod_original_sg_symbol_H-M 'P 2/c'
_cod_database_code 7100424

loop_
_symmetry_equiv_pos_as_xyz
'x, y, z'
'-x, y, -z+1/2'
'-x, -y, -z'
'x, -y, z-1/2'

loop_
_atom_site_label
_atom_site_type_symbol
_atom_site_fract_x
_atom_site_fract_y
_atom_site_fract_z
_atom_site_U_iso_or_equiv
_atom_site_adp_type
_atom_site_occupancy
_atom_site_symmetry_multiplicity
_atom_site_calc_flag
_atom_site_refinement_flags
_atom_site_disorder_assembly
_atom_site_disorder_group
I1 I -0.21779(4) 0.87971(4) -0.23185(3) 0.04340(16) Uani 1 1 d . . .
I2 I 0.05321(4) 0.60401(4) -0.10526(3) 0.04194(16) Uani 1 1 d . . .
Cu1 Cu -0.12037(8) 0.64865(9) -0.25422(6) 0.0519(3) Uani 1 1 d . . .
Cu2 Cu -0.00199(9) 0.83210(8) -0.16796(6) 0.0561(3) Uani 1 1 d . . .
N1 N -0.3827(4) 0.3041(5) 0.0037(3) 0.0347(11) Uani 1 1 d . . .
H1 H -0.3846 0.2288 -0.0213 0.042 Uiso 1 1 calc R . .
N2 N -0.6023(4) 0.1941(5) 0.0486(3) 0.0351(11) Uani 1 1 d . . .
H2 H -0.6287 0.2693 0.0289 0.042 Uiso 1 1 calc R . .
C1 C -0.4122(6) 0.3085(6) 0.0855(4) 0.0386(14) Uani 1 1 d . . .
H1A H -0.4530 0.3915 0.0940 0.046 Uiso 1 1 calc . . .
H1B H -0.3396 0.3057 0.1235 0.046 Uiso 1 1 calc . . .
C2 C -0.4917(6) 0.1908(6) 0.1014(4) 0.0389(14) Uani 1 1 d . . .
H2A H -0.4505 0.1079 0.0932 0.047 Uiso 1 1 calc . . .
H2B H -0.5077 0.1933 0.1575 0.047 Uiso 1 1 calc . . .
O11 O -0.3497(4) 0.5242(4) -0.0031(3) 0.0419(10) Uani 1 1 d . . .
C11 C -0.3207(6) 0.3955(6) -0.1201(4) 0.0389(14) Uani 1 1 d . . .
C12 C -0.2634(6) 0.5008(6) -0.1517(4) 0.0433(15) Uani 1 1 d . . .
H12 H -0.2476 0.5765 -0.1197 0.052 Uiso 1 1 calc R . .
N11 N -0.2290(5) 0.5001(6) -0.2261(4) 0.0494(14) Uani 1 1 d . . .
C13 C -0.2555(9) 0.3926(7) -0.2726(5) 0.060(2) Uani 1 1 d . . .
H13 H -0.2356 0.3914 -0.3253 0.071 Uiso 1 1 calc R . .
C14 C -0.3113(10) 0.2845(9) -0.2443(6) 0.085(3) Uani 1 1 d . . .
H14 H -0.3281 0.2107 -0.2778 0.102 Uiso 1 1 calc R . .
C15 C -0.3433(8) 0.2832(8) -0.1664(5) 0.068(2) Uani 1 1 d . . .
H15 H -0.3789 0.2087 -0.1463 0.082 Uiso 1 1 calc R . .
C16 C -0.3529(5) 0.4129(6) -0.0338(4) 0.0350(14) Uani 1 1 d . . .
O21 O -0.6303(4) -0.0271(4) 0.0512(3) 0.0454(11) Uani 1 1 d . . .
C21 C -0.7827(5) 0.1017(5) -0.0219(4) 0.0330(13) Uani 1 1 d . . .
C22 C -0.8394(6) -0.0111(6) -0.0557(4) 0.0398(14) Uani 1 1 d . . .
H22 H -0.8021 -0.0931 -0.0451 0.048 Uiso 1 1 calc R . .
N21 N -0.9436(5) -0.0094(5) -0.1020(3) 0.0397(13) Uani 1 1 d . . .
C23 C -0.9978(7) 0.1079(6) -0.1137(5) 0.0514(19) Uani 1 1 d . . .
H23 H -1.0715 0.1103 -0.1456 0.062 Uiso 1 1 calc R . .
C24 C -0.9518(6) 0.2250(7) -0.0816(5) 0.0538(19) Uani 1 1 d . . .
H24 H -0.9932 0.3049 -0.0910 0.065 Uiso 1 1 calc R . .
C25 C -0.8422(6) 0.2217(6) -0.0346(4) 0.0475(16) Uani 1 1 d . . .
H25 H -0.8085 0.2998 -0.0117 0.057 Uiso 1 1 calc R . .
C26 C -0.6646(5) 0.0846(6) 0.0297(4) 0.0328(13) Uani 1 1 d . . .

loop_
_atom_site_aniso_label
_atom_site_aniso_U_11
_atom_site_aniso_U_22
_atom_site_aniso_U_33
_atom_site_aniso_U_23
_atom_site_aniso_U_13
_atom_site_aniso_U_12
I1 0.0400(3) 0.0420(3) 0.0477(3) -0.00897(19) 0.00339(19) 0.00242(17)
I2 0.0473(3) 0.0355(3) 0.0449(3) 0.00654(17) 0.0131(2) 0.00360(17)
Cu1 0.0583(5) 0.0403(5) 0.0625(6) -0.0129(4) 0.0289(4) -0.0188(4)
Cu2 0.0669(6) 0.0311(4) 0.0638(6) -0.0139(4) -0.0170(5) 0.0031(4)
N1 0.035(3) 0.029(3) 0.041(3) 0.006(2) 0.007(2) -0.002(2)
N2 0.042(3) 0.024(2) 0.038(3) 0.005(2) 0.004(2) -0.002(2)
C1 0.040(3) 0.036(3) 0.038(3) -0.001(3) -0.002(3) -0.008(3)
C2 0.041(3) 0.033(3) 0.045(4) 0.008(3) 0.011(3) 0.002(3)
O11 0.047(2) 0.025(2) 0.055(3) -0.002(2) 0.010(2) -0.0063(18)
C11 0.043(3) 0.027(3) 0.047(4) 0.008(3) 0.004(3) -0.004(2)
C12 0.044(3) 0.033(3) 0.055(4) -0.012(3) 0.015(3) -0.013(3)
N11 0.052(3) 0.035(3) 0.064(4) -0.006(3) 0.017(3) -0.012(3)
C13 0.088(6) 0.045(4) 0.049(4) -0.004(3) 0.021(4) -0.015(4)
C14 0.141(9) 0.048(5) 0.072(6) -0.023(4) 0.037(6) -0.045(6)
C15 0.103(7) 0.041(4) 0.062(5) 0.002(4) 0.017(5) -0.030(4)
C16 0.026(3) 0.027(3) 0.050(4) 0.002(3) -0.001(3) -0.006(2)
O21 0.047(3) 0.025(2) 0.062(3) -0.002(2) 0.000(2) 0.0001(19)
C21 0.038(3) 0.022(3) 0.040(3) -0.004(2) 0.009(3) -0.008(2)
C22 0.038(3) 0.030(3) 0.051(4) -0.010(3) 0.007(3) -0.003(3)
N21 0.045(3) 0.024(3) 0.050(3) -0.011(2) 0.005(3) -0.002(2)
C23 0.054(4) 0.034(4) 0.061(5) -0.009(3) -0.013(4) 0.004(3)
C24 0.049(4) 0.025(3) 0.083(5) -0.008(3) -0.009(4) 0.007(3)
C25 0.058(4) 0.029(3) 0.053(4) -0.011(3) 0.000(3) -0.004(3)
C26 0.039(3) 0.032(3) 0.030(3) -0.004(2) 0.013(2) -0.009(3)

loop_
_geom_bond_atom_site_label_1
_geom_bond_atom_site_label_2
_geom_bond_distance
_geom_bond_site_symmetry_2
_geom_bond_publ_flag
I1 Cu2 2.5802(12) . ?
I1 Cu1 2.6090(11) . ?
I2 Cu2 2.5542(11) . ?
I2 Cu1 2.5814(11) 2_554 ?
I2 Cu1 2.9904(15) . ?
Cu1 N11 2.020(6) . ?
Cu1 I2 2.5814(11) 2_554 ?
Cu1 Cu2 2.5947(13) . ?
Cu1 Cu1 2.7092(19) 2_554 ?
Cu1 Cu2 2.7220(14) 2_554 ?
Cu2 N21 1.992(5) 1_665 ?
Cu2 Cu1 2.7220(14) 2_554 ?
Cu2 Cu2 2.729(2) 2_554 ?
N1 C16 1.320(8) . ?
N1 C1 1.439(8) . ?
N2 C26 1.319(7) . ?
N2 C2 1.435(8) . ?
C1 C2 1.526(8) . ?
O11 C16 1.224(7) . ?
C11 C15 1.367(10) . ?
C11 C12 1.376(9) . ?
C11 C16 1.531(10) . ?
C12 N11 1.341(9) . ?
N11 C13 1.336(9) . ?
C13 C14 1.366(11) . ?
C14 C15 1.386(12) . ?
O21 C26 1.222(7) . ?
C21 C22 1.381(8) . ?
C21 C25 1.380(9) . ?
C21 C26 1.503(9) . ?
C22 N21 1.324(8) . ?
N21 C23 1.328(8) . ?
N21 Cu2 1.992(5) 1_445 ?
C23 C24 1.364(9) . ?
C24 C25 1.379(10) . ?
